data_1577204
loop_
_publ_author_name
'Nowack, Marko Heine'
'Pescitelli, Gennaro'
'Lanza, Arianna'
'Laursen, Bo W.'

_publ_section_title
;
 Breaking the Limit - Synthesis and Properties of
 p-Amino-Triazatriangulenium, the Most Stable Carbenium Ion
;
_journal_name_full 'Chemical Science'
_journal_paper_doi 10.1039/D6SC01535B
_journal_year 2026
_chemical_formula_moiety 'C46 H66 N3 O3, F6 P'
_chemical_formula_sum 'C46 H66 F6 N3 O3 P'
_chemical_formula_weight 853.99
_space_group_crystal_system triclinic
_space_group_IT_number 2
_space_group_name_Hall '-P 1'
_space_group_name_H-M_alt 'P -1'
_atom_sites_solution_hydrogens geom
_atom_sites_solution_primary dual
_atom_sites_solution_secondary difmap
_audit_creation_date 2026-01-20
_audit_creation_method
;
Olex2 1.5-ac7-020
(compiled 2025.12.04 svn.r37a0dd52 for Rigaku Oxford Diffraction, GUI svn.r7421)

CIVET v. 1.1 Daniel N. Rainer 
(Daniel N. Rainer  https://doi.org/10.5281/zenodo.17328490)

;
_audit_update_record
;
2026-01-21 deposited with the CCDC.	2026-05-04 downloaded from the CCDC.
;
_cell_angle_alpha 107.194(10)
_cell_angle_beta 94.929(12)
_cell_angle_gamma 91.656(7)
_cell_formula_units_Z 2
_cell_length_a 9.1861(10)
_cell_length_b 15.0323(11)
_cell_length_c 16.919(2)
_cell_measurement_reflns_used 4429
_cell_measurement_temperature 173
_cell_measurement_theta_max 0.8890
_cell_measurement_theta_min 0.0500
_cell_volume 2220.0(4)
_computing_cell_refinement 'CrysAlisPro 1.171.44.122a (Rigaku OD, 2025)'
_computing_data_collection
;
CrysAlisPro system (CCD 44.122a 64-bit (release 14-09-2025))
;
_computing_data_reduction 'CrysAlisPro 1.171.44.122a (Rigaku OD, 2025)'
_computing_molecular_graphics 'Olex2 1.5-ac7-020 (Dolomanov et al., 2009)'
_computing_publication_material 'Olex2 1.5-ac7-020 (Dolomanov et al., 2009)'
_computing_structure_refinement 'XL  (Sheldrick, 2008)'
_computing_structure_solution 'SHELXT 2018/2 (Sheldrick, 2018)'
_diffrn_ambient_environment vacuum
_diffrn_ambient_temperature 173
_diffrn_detector 'hybrid pixel array detector'
_diffrn_detector_area_resol_mean 10.0000
_diffrn_detector_type 'Rigaku HyPix-ED'
_diffrn_measured_fraction_theta_full 0.700
_diffrn_measured_fraction_theta_max 0.692
_diffrn_measurement_details
;
List of Runs (angles in degrees, time in seconds):

  # Type    Start    End  Width  t~exp~   \w     \q     \k     \f   Frames
#--------------------------------------------------------------------------
  1  \w    -60.00  24.00   0.15    0.30    --    0.00   0.00   0.00  560
  2  \w    -51.75  54.00   0.15    0.30    --    0.00   0.00   0.00  705
  3  \w    -60.00  60.00   0.15    0.30    --    0.00   0.00   0.00  800
;
_diffrn_measurement_device 'electron diffractometer'
_diffrn_measurement_device_type 'Rigaku XtaLAB Synergy-ED'
_diffrn_measurement_method 'continuous rotation electron diffraction'
_diffrn_measurement_specimen_support
;
continuous carbon film on copper grid, 200 mesh
;
_diffrn_orient_matrix_type
;
CrysAlisPro convention (1999,Acta A55,543-557)
;
_diffrn_orient_matrix_UB_11 0.0027470000
_diffrn_orient_matrix_UB_12 0.0000996000
_diffrn_orient_matrix_UB_13 0.0001542000
_diffrn_orient_matrix_UB_21 0.0000004000
_diffrn_orient_matrix_UB_22 0.0017479000
_diffrn_orient_matrix_UB_23 0.0004596000
_diffrn_orient_matrix_UB_31 0.0000001000
_diffrn_orient_matrix_UB_32 -0.0000006000
_diffrn_orient_matrix_UB_33 0.0014834000
_diffrn_radiation_monochromator none
_diffrn_radiation_probe electron
_diffrn_radiation_type electron
_diffrn_radiation_wavelength 0.0251
_diffrn_reflns_av_R_equivalents 0.2149
_diffrn_reflns_av_unetI/netI 0.1403
_diffrn_reflns_Laue_measured_fraction_full 0.700
_diffrn_reflns_Laue_measured_fraction_max 0.692
_diffrn_reflns_limit_h_max 11
_diffrn_reflns_limit_h_min -11
_diffrn_reflns_limit_k_max 18
_diffrn_reflns_limit_k_min -18
_diffrn_reflns_limit_l_max 19
_diffrn_reflns_limit_l_min -20
_diffrn_reflns_number 29564
_diffrn_reflns_point_group_measured_fraction_full 0.700
_diffrn_reflns_point_group_measured_fraction_max 0.692
_diffrn_reflns_theta_full 0.863
_diffrn_reflns_theta_max 0.902
_diffrn_reflns_theta_min 0.050
_diffrn_source 'electron gun'
_diffrn_source_size
;
SAED nominal aperture diameter 100 um, corresponding to a diameter of about 2 um
at the image plane.
;
_diffrn_source_voltage 200
_exptl_absorpt_coefficient_mu 0.000
_exptl_absorpt_correction_type none
_exptl_crystal_colour yellow
_exptl_crystal_colour_primary yellow
_exptl_crystal_density_diffrn 1.278
_exptl_crystal_description plate
_exptl_crystal_F_000 358
_exptl_crystal_preparation
;A drop of crystals suspension in their mother liquor was deposited on a glass
slide and let to dry. It was resuspended with pentane, drop casted on the grid and
let to dry in the air.,Luminescent
;
_exptl_crystal_recrystallization_method 'Re-crystallisation from solvent: CHCl3/i-PrOH'
_exptl_crystals_number 3
_refine_diff_density_max 0.285
_refine_diff_density_min -0.249
_refine_diff_density_rms 0.051
_refine_ls_extinction_coef 1367(23)
_refine_ls_extinction_expression
;
Fc^*^=kFc[1+0.001xFc^2^\l^3^/sin(2\q)]^-1/4^
;
_refine_ls_extinction_method 'SHELXL-2019/1 (Sheldrick 2019)'
_refine_ls_goodness_of_fit_ref 1.063
_refine_ls_hydrogen_treatment constr
_refine_ls_matrix_type full
_refine_ls_number_parameters 590
_refine_ls_number_reflns 6358
_refine_ls_number_restraints 2491
_refine_ls_restrained_S_all 0.959
_refine_ls_R_factor_all 0.2725
_refine_ls_R_factor_gt 0.2170
_refine_ls_shift/su_max 0.000
_refine_ls_shift/su_mean 0.000
_refine_ls_structure_factor_coef Fsqd
_refine_ls_weighting_details
;
w=1/[\s^2^(Fo^2^)+(0.3885P)^2^+0.6000P] where P=(Fo^2^+2Fc^2^)/3
;
_refine_ls_weighting_scheme calc
_refine_ls_wR_factor_gt 0.5489
_refine_ls_wR_factor_ref 0.5896
_reflns_Friedel_coverage 0.000
_reflns_number_gt 3376
_reflns_number_total 6358
_reflns_threshold_expression 'I > 2\s(I)'
_cod_data_source_file d6sc01535b2.cif
_cod_data_source_block MeO-TATA
_cod_database_code 1577204
_shelx_shelxl_version_number 2019/1
_diffrn_oxdiff_scatteringfactors_ed
;
UCLA (2022) https://srv.mbi.ucla.edu/faes/data
;
_shelx_space_group_comment
;
The symmetry employed for this shelxl refinement is uniquely defined
by the following loop, which should always be used as a source of
symmetry information in preference to the above space-group names.
They are only intended as comments.
;
_cell_oxdiff_angle_alpha 107.194(10)
_cell_oxdiff_angle_beta 94.929(12)
_cell_oxdiff_angle_gamma 91.656(7)
_cell_oxdiff_length_a 9.1861(10)
_cell_oxdiff_length_b 15.0323(11)
_cell_oxdiff_length_c 16.919(2)
_cell_oxdiff_measurement_reflns_used 4429
_cell_oxdiff_volume 2220.0(4)
_diffrn_oxdiff_digest_creation 'CAP 1.171.44.122a, AC 1.5-ac7-018'
_diffrn_oxdiff_measurement_exp_name m_1970_1971_1972.par
_diffrn_source_make 'JEOL JSM-2300ED, LaB6'
_reflns_odcompleteness_completeness 69.73
_reflns_odcompleteness_iscentric 1
_reflns_odcompleteness_theta 0.90
_olex2_refinement_description
;
1. Fixed Uiso
 At 1.2 times of:
  All C(H) groups, All C(H,H) groups
 At 1.5 times of:
  All C(H,H,H) groups
2. Restrained distances
 P1-F5 \\sim P1-F2 \\sim P1-F1 \\sim P1-F3 \\sim P1-F4 \\sim P1-F6
 with sigma of 0.02
 C2_1-C1_1 \\sim C3_1-C2_1 \\sim C4_1-C3_1 \\sim C5_1-C4_1 \\sim C6_1-C5_1
\\sim C7_1-C6_1 \\sim C8_1-
 C7_1
 C2_2-C1_2 \\sim C3_2-C2_2 \\sim C4_2-C3_2 \\sim C5_2-C4_2 \\sim C6_2-C5_2
\\sim C7_2-C6_2 \\sim C8_2-
 C7_2
 C2_3-C1_3 \\sim C3_3-C2_3 \\sim C4_3-C3_3 \\sim C5_3-C4_3 \\sim C6_3-C5_3
\\sim C7_3-C6_3 \\sim C8_3-
 C7_3
 with sigma of 0.02
 C1_1-C3_1 \\sim C2_1-C4_1 \\sim C3_1-C5_1 \\sim C4_1-C6_1 \\sim C5_1-C7_1
\\sim C6_1-C8_1
 C1_2-C3_2 \\sim C2_2-C4_2 \\sim C3_2-C5_2 \\sim C4_2-C6_2 \\sim C5_2-C7_2
\\sim C6_2-C8_2
 C1_3-C3_3 \\sim C2_3-C4_3 \\sim C3_3-C5_3 \\sim C4_3-C6_3 \\sim C5_3-C7_3
\\sim C6_3-C8_3
 with sigma of 0.02
 F1-F2 \\sim F1-F4 \\sim F1-F5 \\sim F1-F6 \\sim F2-F3 \\sim F5-F2 \\sim F6-F3
\\sim F4-F3 \\sim F5-F3 \\sim F6-F4
 \\sim F5-F4
 with sigma of 0.02
 F1-F3 \\sim F2-F4 \\sim F5-F6
 with sigma of 0.02
 P1-F1 \\sim P1A-F1A
 with sigma of 0.02
 P1-F2 \\sim P1A-F2A
 with sigma of 0.02
 P1-F3 \\sim P1A-F3A
 with sigma of 0.02
 P1-F4 \\sim P1A-F4A
 with sigma of 0.02
 P1-F5 \\sim P1A-F5A
 with sigma of 0.02
 P1-F6 \\sim P1A-F6A
 with sigma of 0.02
 F1-F2 \\sim F1A-F2A
 with sigma of 0.04
 F1-F3 \\sim F1A-F3A
 with sigma of 0.04
 F1-F4 \\sim F1A-F4A
 with sigma of 0.04
 F1-F5 \\sim F1A-F5A
 with sigma of 0.04
 F1-F6 \\sim F1A-F6A
 with sigma of 0.04
 F2-F3 \\sim F2A-F3A
 with sigma of 0.04
 F2-F4 \\sim F2A-F4A
 with sigma of 0.04
 F2-F5 \\sim F2A-F5A
 with sigma of 0.04
 F2-F6 \\sim F2A-F6A
 with sigma of 0.04
 F3-F4 \\sim F3A-F4A
 with sigma of 0.04
 F3-F5 \\sim F3A-F5A
 with sigma of 0.04
 F3-F6 \\sim F3A-F6A
 with sigma of 0.04
 F4-F5 \\sim F4A-F5A
 with sigma of 0.04
 F4-F6 \\sim F4A-F6A
 with sigma of 0.04
 F5-F6 \\sim F5A-F6A
 with sigma of 0.04
3. Uiso/Uaniso restraints and constraints
C1_1 \\sim C2_1 \\sim C3_1 \\sim C4_1 \\sim C5_1 \\sim C6_1 \\sim C7_1 \\sim
C8_1 \\sim C1_2 \\sim C2_2 \\sim C3_2 \\sim C4_2 \\sim C5_2 \\sim C6_2 \\sim
C7_2 \\sim C8_2 \\sim C1_3 \\sim C2_3 \\sim C3_3 \\sim C4_3 \\sim C5_3 \\sim
C6_3 \\sim C7_3 \\sim C8_3: within 3A with sigma of 0.01 and sigma for terminal
atoms of 0.02 within 3A
O1 \\sim O2 \\sim O3 \\sim N1 \\sim N2 \\sim N3 \\sim C1 \\sim C2 \\sim C3
\\sim C4 \\sim C5 \\sim C6 \\sim C7 \\sim C8 \\sim C9 \\sim C10 \\sim C11 \\sim
C12 \\sim C13 \\sim C14 \\sim C15 \\sim C16 \\sim C17 \\sim C18 \\sim C19 \\sim
C20 \\sim C21 \\sim C22: within 3A with sigma of 0.01 and sigma for terminal
atoms of 0.02 within 3A
F4 \\sim P1 \\sim F1 \\sim F2 \\sim F3 \\sim F5 \\sim F6 \\sim P1A \\sim F3A
\\sim F1A \\sim F2A \\sim F4A \\sim F5A \\sim F6A: within 3A with sigma of 0.02
and sigma for terminal atoms of 0.04 within 3A
Uanis(C1) \\sim Ueq, Uanis(C2) \\sim Ueq, Uanis(C3) \\sim Ueq, Uanis(C4) \\sim
Ueq, Uanis(C5) \\sim Ueq, Uanis(C6) \\sim Ueq, Uanis(C7) \\sim Ueq, Uanis(C8)
\\sim Ueq, Uanis(C9) \\sim Ueq, Uanis(C10) \\sim Ueq, Uanis(C11) \\sim Ueq,
Uanis(C12) \\sim Ueq, Uanis(C13) \\sim Ueq, Uanis(C14) \\sim Ueq, Uanis(C15)
\\sim Ueq, Uanis(C16) \\sim Ueq, Uanis(C17) \\sim Ueq, Uanis(C18) \\sim Ueq,
Uanis(C19) \\sim Ueq: with sigma of 0.02 and sigma for terminal atoms of 0.02
Uanis(P1) = Uanis(P1A)
4. Rigid body (RIGU) restrains
 All non-hydrogen atoms
 with sigma for 1-2 distances of 0.004 and sigma for 1-3 distances of 0.004
5. Others
 Fixed Sof: P1(0.5) F1(0.5) F2(0.5) F3(0.5) F4(0.5) F5(0.5) F6(0.5) F3A(0.5)
 P1A(0.5) F1A(0.5) F2A(0.5) F4A(0.5) F5A(0.5) F6A(0.5)
6.a Secondary CH2 refined with riding coordinates:
 C1(H1A,H1B), C2(H2A,H2B), C3(H3A,H3B), C4(H4A,H4B), C5(H5A,H5B), C6(H6A,H6B),
 C7(H7A,H7B), C1(H1A,H1B), C2(H2A,H2B), C3(H3A,H3B), C4(H4A,H4B), C5(H5A,H5B),
 C6(H6A,H6B), C7(H7A,H7B), C1(H1A,H1B), C2(H2A,H2B), C3(H3A,H3B), C4(H4A,H4B),
 C5(H5A,H5B), C6(H6A,H6B), C7(H7A,H7B)
6.b Me refined with riding coordinates:
 C20(H20A,H20B,H20C), C21(H21A,H21B,H21C), C22(H22A,H22B,H22C), C8(H8A,H8B,
 H8C), C8(H8A,H8B,H8C), C8(H8A,H8B,H8C)
6.c Aromatic/amide H refined with riding coordinates:
 C6(H6), C8(H8), C11(H11), C13(H13), C16(H16), C18(H18)
;
_olex2_submission_special_instructions
;
No special instructions were received
;
_oxdiff_exptl_absorpt_empirical_details
;
Empirical correction (ABSPACK) includes:
- Frame scaling
;
_oxdiff_exptl_absorpt_empirical_full_max 2.834
_oxdiff_exptl_absorpt_empirical_full_min 0.180
_diffrn_source.ed_diffracting_area_selection SAED

_diffrn_measurement.rotation_mode rotation

_refine.diffraction_theory kinematical

_diffrn_measurement.sample_tracking no

_diffrn_radiation.illumination_mode parallel

_diffrn_measurement.method_precession no

loop_
_space_group_symop_operation_xyz
'x, y, z'
'-x, -y, -z'

loop_
_atom_site_label
_atom_site_type_symbol
_atom_site_fract_x
_atom_site_fract_y
_atom_site_fract_z
_atom_site_U_iso_or_equiv
_atom_site_adp_type
_atom_site_occupancy
_atom_site_site_symmetry_order
_atom_site_calc_flag
_atom_site_refinement_flags_posn
_atom_site_refinement_flags_adp
_atom_site_refinement_flags_occupancy
_atom_site_disorder_assembly
_atom_site_disorder_group
P1 P 0.9273(14) 1.0577(8) 0.6652(10) 0.068(2) Uani 0.5 1 d D U P A 1
F1 F 0.913(2) 0.9494(9) 0.6575(14) 0.084(5) Uani 0.5 1 d D U P A 1
F2 F 0.983(2) 1.0310(11) 0.5743(10) 0.072(4) Uani 0.5 1 d D U P A 1
F3 F 0.9420(17) 1.1653(8) 0.6713(13) 0.074(4) Uani 0.5 1 d D U P A 1
F4 F 0.869(2) 1.0826(13) 0.7539(11) 0.093(4) Uani 0.5 1 d D U P A 1
F5 F 1.0919(16) 1.0641(12) 0.7054(13) 0.080(4) Uani 0.5 1 d D U P A 1
F6 F 0.7635(16) 1.0517(13) 0.6230(14) 0.072(4) Uani 0.5 1 d D U P A 1
O1 O 0.5519(8) 0.3101(5) 0.7170(7) 0.0390(18) Uani 1 1 d . U . . .
O2 O 0.6357(8) 0.8292(4) 0.5156(7) 0.0392(18) Uani 1 1 d . U . . .
O3 O 1.0780(8) 0.2704(5) 0.2375(7) 0.0421(19) Uani 1 1 d . U . . .
N1 N 0.8309(7) 0.2854(4) 0.4826(7) 0.0307(15) Uani 1 1 d . U . . .
N2 N 0.5907(8) 0.5661(5) 0.6104(7) 0.0331(15) Uani 1 1 d . U . . .
N3 N 0.8874(8) 0.5548(4) 0.3847(7) 0.0314(15) Uani 1 1 d . U . . .
C1 C 0.7758(9) 0.4687(5) 0.4937(8) 0.0311(14) Uani 1 1 d . U . . .
C2 C 0.8604(9) 0.4210(5) 0.4352(8) 0.0316(14) Uani 1 1 d . U . . .
C3 C 0.7429(9) 0.5616(5) 0.5009(7) 0.0312(14) Uani 1 1 d . U . . .
C4 C 0.7165(8) 0.4264(5) 0.5490(7) 0.0310(14) Uani 1 1 d . U . . .
C5 C 0.8865(8) 0.3242(5) 0.4266(7) 0.0301(15) Uani 1 1 d . U . . .
C6 C 0.9616(9) 0.2730(5) 0.3604(8) 0.0324(16) Uani 1 1 d . U . . .
H6 H 0.981833 0.200648 0.353819 0.039 Uiso 1 1 calc R U . . .
C7 C 1.0106(9) 0.3151(5) 0.3027(8) 0.0342(17) Uani 1 1 d . U . . .
C8 C 0.9899(9) 0.4089(5) 0.3096(8) 0.0337(16) Uani 1 1 d . U . . .
H8 H 1.029350 0.439463 0.264432 0.040 Uiso 1 1 calc R U . . .
C9 C 0.9160(9) 0.4642(5) 0.3769(8) 0.0311(15) Uani 1 1 d . U . . .
C10 C 0.8019(9) 0.6051(5) 0.4440(8) 0.0329(15) Uani 1 1 d . U . . .
C11 C 0.7648(9) 0.6965(5) 0.4474(8) 0.0338(16) Uani 1 1 d . U . . .
H11 H 0.803611 0.729764 0.403866 0.041 Uiso 1 1 calc R U . . .
C12 C 0.6766(9) 0.7433(5) 0.5085(8) 0.0356(17) Uani 1 1 d . U . . .
C13 C 0.6223(9) 0.7034(5) 0.5637(8) 0.0349(16) Uani 1 1 d . U . . .
H13 H 0.556975 0.743464 0.610625 0.042 Uiso 1 1 calc R U . . .
C14 C 0.6512(9) 0.6095(5) 0.5601(7) 0.0318(15) Uani 1 1 d . U . . .
C15 C 0.6263(9) 0.4773(5) 0.6091(8) 0.0311(15) Uani 1 1 d . U . . .
C16 C 0.5748(9) 0.4359(5) 0.6673(8) 0.0348(16) Uani 1 1 d . U . . .
H16 H 0.511154 0.474694 0.715746 0.042 Uiso 1 1 calc R U . . .
C17 C 0.6078(9) 0.3434(5) 0.6611(8) 0.0330(16) Uani 1 1 d . U . . .
C18 C 0.6950(9) 0.2904(5) 0.6010(8) 0.0321(16) Uani 1 1 d . U . . .
H18 H 0.719659 0.219759 0.598947 0.039 Uiso 1 1 calc R U . . .
C19 C 0.7490(8) 0.3324(5) 0.5437(7) 0.0303(15) Uani 1 1 d . U . . .
C20 C 0.5956(12) 0.2264(6) 0.7300(9) 0.048(3) Uani 1 1 d . U . . .
H20A H 0.536727 0.212481 0.777828 0.071 Uiso 1 1 calc R U . . .
H20B H 0.572132 0.170061 0.673133 0.071 Uiso 1 1 calc R U . . .
H20C H 0.711285 0.232317 0.748902 0.071 Uiso 1 1 calc R U . . .
C21 C 0.6904(11) 0.8803(6) 0.4621(10) 0.049(3) Uani 1 1 d . U . . .
H21A H 0.645805 0.948070 0.476660 0.073 Uiso 1 1 calc R U . . .
H21B H 0.808014 0.888187 0.472257 0.073 Uiso 1 1 calc R U . . .
H21C H 0.657730 0.842327 0.398038 0.073 Uiso 1 1 calc R U . . .
C22 C 1.0976(11) 0.1740(6) 0.2211(9) 0.049(3) Uani 1 1 d . U . . .
H22A H 1.153951 0.149459 0.166120 0.074 Uiso 1 1 calc R U . . .
H22B H 1.161248 0.162150 0.273134 0.074 Uiso 1 1 calc R U . . .
H22C H 0.992362 0.136873 0.211469 0.074 Uiso 1 1 calc R U . . .
F3A F 0.929(2) 1.1644(10) 0.7301(18) 0.086(4) Uani 0.5 1 d D U P B 2
P1A P 0.9253(15) 1.0565(9) 0.6811(10) 0.068(2) Uani 0.5 1 d D U P B 2
F1A F 0.920(3) 0.9473(10) 0.6323(17) 0.082(5) Uani 0.5 1 d D U P B 2
F2A F 1.038(3) 1.0701(15) 0.6188(18) 0.088(4) Uani 0.5 1 d D U P B 2
F4A F 0.804(2) 1.0371(15) 0.7365(17) 0.081(4) Uani 0.5 1 d D U P B 2
F5A F 1.054(2) 1.0433(16) 0.7453(15) 0.089(4) Uani 0.5 1 d D U P B 2
F6A F 0.796(2) 1.0708(16) 0.6170(15) 0.078(4) Uani 0.5 1 d D U P B 2
C1_1 C 0.8605(8) 0.1852(4) 0.4748(7) 0.041(2) Uani 1 1 d D U . . .
H1A_1 H 0.953582 0.166155 0.438527 0.050 Uiso 1 1 calc R U . . .
H1B_1 H 0.891630 0.179490 0.536757 0.050 Uiso 1 1 calc R U . . .
C2_1 C 0.7346(9) 0.1166(5) 0.4350(7) 0.046(2) Uani 1 1 d D U . . .
H2A_1 H 0.641122 0.136482 0.470754 0.056 Uiso 1 1 calc R U . . .
H2B_1 H 0.763928 0.048116 0.438922 0.056 Uiso 1 1 calc R U . . .
C3_1 C 0.6878(9) 0.1082(5) 0.3451(7) 0.052(2) Uani 1 1 d D U . . .
H3A_1 H 0.652312 0.175454 0.340973 0.063 Uiso 1 1 calc R U . . .
H3B_1 H 0.781808 0.091076 0.309220 0.063 Uiso 1 1 calc R U . . .
C4_1 C 0.5663(11) 0.0354(7) 0.3072(7) 0.066(3) Uani 1 1 d D U . . .
H4A_1 H 0.478898 0.047345 0.348288 0.079 Uiso 1 1 calc R U . . .
H4B_1 H 0.607252 -0.032728 0.304362 0.079 Uiso 1 1 calc R U . . .
C5_1 C 0.5021(12) 0.0324(8) 0.2217(7) 0.081(3) Uani 1 1 d D U . . .
H5A_1 H 0.415305 -0.022826 0.201695 0.097 Uiso 1 1 calc R U . . .
H5B_1 H 0.451164 0.098198 0.226248 0.097 Uiso 1 1 calc R U . . .
C6_1 C 0.6029(17) 0.0170(8) 0.1559(9) 0.094(3) Uani 1 1 d D U . . .
H6A_1 H 0.552992 0.042377 0.106337 0.112 Uiso 1 1 calc R U . . .
H6B_1 H 0.703296 0.060060 0.181897 0.112 Uiso 1 1 calc R U . . .
C7_1 C 0.6436(19) -0.0796(9) 0.1180(12) 0.101(4) Uani 1 1 d D U . . .
H7A_1 H 0.543593 -0.124605 0.098201 0.121 Uiso 1 1 calc R U . . .
H7B_1 H 0.706256 -0.102366 0.165546 0.121 Uiso 1 1 calc R U . . .
C8_1 C 0.732(2) -0.0935(13) 0.0446(14) 0.126(6) Uani 1 1 d D U . . .
H8A_1 H 0.755676 -0.165831 0.021623 0.190 Uiso 1 1 calc R U . . .
H8B_1 H 0.670029 -0.073414 -0.003832 0.190 Uiso 1 1 calc R U . . .
H8C_1 H 0.832615 -0.051185 0.063481 0.190 Uiso 1 1 calc R U . . .
C1_2 C 0.9377(9) 0.5983(6) 0.3231(7) 0.041(2) Uani 1 1 d D U . . .
H1A_2 H 1.035790 0.565184 0.299466 0.050 Uiso 1 1 calc R U . . .
H1B_2 H 0.967867 0.671800 0.354560 0.050 Uiso 1 1 calc R U . . .
C2_2 C 0.8256(10) 0.5912(7) 0.2505(7) 0.052(2) Uani 1 1 d D U . . .
H2A_2 H 0.717388 0.599553 0.272770 0.062 Uiso 1 1 calc R U . . .
H2B_2 H 0.825513 0.521718 0.206166 0.062 Uiso 1 1 calc R U . . .
C3_2 C 0.8534(11) 0.6634(7) 0.2060(7) 0.062(2) Uani 1 1 d D U . . .
H3A_2 H 0.854424 0.732925 0.250360 0.075 Uiso 1 1 calc R U . . .
H3B_2 H 0.961248 0.654701 0.183159 0.075 Uiso 1 1 calc R U . . .
C4_2 C 0.7400(13) 0.6566(7) 0.1336(6) 0.071(3) Uani 1 1 d D U . . .
H4A_2 H 0.631246 0.649906 0.153254 0.086 Uiso 1 1 calc R U . . .
H4B_2 H 0.747341 0.720970 0.116502 0.086 Uiso 1 1 calc R U . . .
C5_2 C 0.7578(14) 0.5756(8) 0.0585(6) 0.078(3) Uani 1 1 d D U . . .
H5A_2 H 0.734694 0.510894 0.072975 0.094 Uiso 1 1 calc R U . . .
H5B_2 H 0.871372 0.576632 0.044271 0.094 Uiso 1 1 calc R U . . .
C6_2 C 0.6589(14) 0.5764(9) -0.0176(7) 0.083(3) Uani 1 1 d D U . . .
H6A_2 H 0.545660 0.578188 -0.002602 0.099 Uiso 1 1 calc R U . . .
H6B_2 H 0.684964 0.639921 -0.033472 0.099 Uiso 1 1 calc R U . . .
C7_2 C 0.6721(13) 0.4938(9) -0.0920(8) 0.088(3) Uani 1 1 d D U . . .
H7A_2 H 0.582890 0.492321 -0.139390 0.105 Uiso 1 1 calc R U . . .
H7B_2 H 0.659177 0.430351 -0.073889 0.105 Uiso 1 1 calc R U . . .
C8_2 C 0.8159(15) 0.4935(12) -0.1296(12) 0.100(5) Uani 1 1 d D U . . .
H8A_2 H 0.816566 0.432219 -0.182392 0.150 Uiso 1 1 calc R U . . .
H8B_2 H 0.828605 0.554886 -0.149316 0.150 Uiso 1 1 calc R U . . .
H8C_2 H 0.904788 0.493001 -0.083904 0.150 Uiso 1 1 calc R U . . .
C1_3 C 0.4903(10) 0.6123(6) 0.6670(7) 0.043(2) Uani 1 1 d D U . . .
H1A_3 H 0.412013 0.559740 0.673879 0.052 Uiso 1 1 calc R U . . .
H1B_3 H 0.429146 0.658514 0.639179 0.052 Uiso 1 1 calc R U . . .
C2_3 C 0.5563(12) 0.6685(8) 0.7521(8) 0.066(3) Uani 1 1 d D U . . .
H2A_3 H 0.612163 0.621544 0.781411 0.080 Uiso 1 1 calc R U . . .
H2B_3 H 0.639016 0.718482 0.745161 0.080 Uiso 1 1 calc R U . . .
C3_3 C 0.4529(14) 0.7198(8) 0.8084(9) 0.084(3) Uani 1 1 d D U . . .
H3A_3 H 0.386653 0.759099 0.775287 0.100 Uiso 1 1 calc R U . . .
H3B_3 H 0.516093 0.770359 0.860858 0.100 Uiso 1 1 calc R U . . .
C4_3 C 0.3525(16) 0.6644(9) 0.8418(11) 0.096(3) Uani 1 1 d D U . . .
H4A_3 H 0.417142 0.628436 0.878794 0.116 Uiso 1 1 calc R U . . .
H4B_3 H 0.291876 0.611391 0.790015 0.116 Uiso 1 1 calc R U . . .
C5_3 C 0.2445(17) 0.7222(13) 0.8952(11) 0.116(4) Uani 1 1 d D U . . .
H5A_3 H 0.214898 0.779022 0.870159 0.140 Uiso 1 1 calc R U . . .
H5B_3 H 0.145225 0.678570 0.890549 0.140 Uiso 1 1 calc R U . . .
C6_3 C 0.299(2) 0.7626(14) 0.9847(12) 0.128(4) Uani 1 1 d D U . . .
H6A_3 H 0.373344 0.823057 0.992093 0.153 Uiso 1 1 calc R U . . .
H6B_3 H 0.360307 0.711053 1.005238 0.153 Uiso 1 1 calc R U . . .
C7_3 C 0.174(2) 0.7923(13) 1.0393(14) 0.139(5) Uani 1 1 d D U . . .
H7A_3 H 0.077744 0.745067 1.012564 0.167 Uiso 1 1 calc R U . . .
H7B_3 H 0.205629 0.786230 1.101000 0.167 Uiso 1 1 calc R U . . .
C8_3 C 0.134(3) 0.8902(14) 1.047(2) 0.160(7) Uani 1 1 d D U . . .
H8A_3 H 0.045908 0.907551 1.086069 0.239 Uiso 1 1 calc R U . . .
H8B_3 H 0.227874 0.937314 1.074766 0.239 Uiso 1 1 calc R U . . .
H8C_3 H 0.100342 0.896265 0.986573 0.239 Uiso 1 1 calc R U . . .

loop_
_atom_site_aniso_label
_atom_site_aniso_U_11
_atom_site_aniso_U_22
_atom_site_aniso_U_33
_atom_site_aniso_U_23
_atom_site_aniso_U_13
_atom_site_aniso_U_12
P1 0.056(3) 0.046(3) 0.119(7) 0.041(3) 0.029(4) 0.030(2)
F1 0.090(8) 0.054(6) 0.126(11) 0.046(6) 0.028(8) 0.027(5)
F2 0.061(7) 0.048(7) 0.119(9) 0.040(6) 0.024(6) 0.014(6)
F3 0.073(8) 0.046(5) 0.118(11) 0.044(6) 0.013(7) 0.021(5)
F4 0.095(8) 0.070(8) 0.125(9) 0.042(6) 0.028(6) 0.026(7)
F5 0.072(6) 0.060(7) 0.124(10) 0.045(7) 0.020(6) 0.029(5)
F6 0.062(6) 0.046(7) 0.124(10) 0.042(7) 0.027(6) 0.021(5)
O1 0.039(3) 0.023(3) 0.067(5) 0.028(3) 0.016(3) 0.011(2)
O2 0.037(3) 0.019(2) 0.074(5) 0.029(3) 0.014(3) 0.011(2)
O3 0.036(3) 0.030(3) 0.065(5) 0.018(3) 0.016(3) 0.008(2)
N1 0.024(3) 0.014(2) 0.064(4) 0.024(2) 0.011(3) 0.007(2)
N2 0.025(3) 0.016(2) 0.066(4) 0.024(2) 0.009(3) 0.007(2)
N3 0.024(3) 0.016(2) 0.064(4) 0.025(2) 0.011(3) 0.005(2)
C1 0.026(2) 0.016(2) 0.062(3) 0.026(2) 0.010(2) 0.007(2)
C2 0.027(3) 0.017(2) 0.061(3) 0.025(2) 0.010(2) 0.008(2)
C3 0.025(2) 0.016(2) 0.064(3) 0.026(2) 0.010(2) 0.010(2)
C4 0.026(2) 0.015(2) 0.063(3) 0.026(2) 0.010(2) 0.008(2)
C5 0.024(3) 0.013(2) 0.062(3) 0.023(2) 0.010(3) 0.011(2)
C6 0.026(3) 0.017(2) 0.062(4) 0.021(2) 0.012(3) 0.010(2)
C7 0.030(3) 0.019(3) 0.061(4) 0.022(2) 0.011(3) 0.009(2)
C8 0.029(3) 0.018(2) 0.062(4) 0.022(2) 0.011(3) 0.007(2)
C9 0.026(3) 0.017(2) 0.060(4) 0.025(2) 0.010(3) 0.007(2)
C10 0.029(3) 0.018(2) 0.064(4) 0.028(2) 0.009(3) 0.006(2)
C11 0.029(3) 0.018(2) 0.066(4) 0.027(2) 0.010(3) 0.011(2)
C12 0.032(3) 0.017(2) 0.069(4) 0.026(3) 0.011(3) 0.009(2)
C13 0.032(3) 0.015(2) 0.068(4) 0.025(2) 0.012(3) 0.009(2)
C14 0.027(3) 0.013(2) 0.065(4) 0.023(2) 0.010(3) 0.009(2)
C15 0.026(3) 0.014(2) 0.063(4) 0.024(2) 0.011(3) 0.008(2)
C16 0.029(3) 0.020(3) 0.066(4) 0.026(2) 0.012(3) 0.004(2)
C17 0.028(3) 0.019(3) 0.064(4) 0.027(2) 0.011(3) 0.008(2)
C18 0.028(3) 0.017(2) 0.064(4) 0.029(2) 0.012(3) 0.008(2)
C19 0.024(3) 0.014(2) 0.063(4) 0.026(2) 0.008(3) 0.009(2)
C20 0.059(5) 0.032(4) 0.067(8) 0.030(4) 0.026(5) 0.021(4)
C21 0.051(5) 0.029(4) 0.085(8) 0.040(5) 0.017(5) 0.016(4)
C22 0.045(5) 0.033(4) 0.072(8) 0.015(4) 0.021(6) 0.010(4)
F3A 0.071(8) 0.057(6) 0.134(10) 0.031(6) 0.028(8) 0.018(5)
P1A 0.056(3) 0.046(3) 0.119(7) 0.041(3) 0.029(4) 0.030(2)
F1A 0.086(8) 0.054(6) 0.120(10) 0.042(6) 0.026(7) 0.032(5)
F2A 0.081(7) 0.067(8) 0.128(10) 0.039(7) 0.033(7) 0.019(6)
F4A 0.069(7) 0.065(7) 0.119(10) 0.037(7) 0.024(7) 0.012(6)
F5A 0.073(7) 0.074(8) 0.126(10) 0.036(7) 0.022(6) 0.029(6)
F6A 0.074(7) 0.049(8) 0.124(9) 0.041(6) 0.023(6) 0.025(6)
C1_1 0.027(4) 0.014(3) 0.096(7) 0.032(3) 0.018(4) 0.011(3)
C2_1 0.032(4) 0.018(3) 0.099(7) 0.029(4) 0.021(4) 0.008(3)
C3_1 0.040(4) 0.025(3) 0.104(7) 0.034(4) 0.016(4) 0.006(3)
C4_1 0.051(4) 0.041(4) 0.112(7) 0.033(4) 0.013(5) -0.003(3)
C5_1 0.067(5) 0.061(4) 0.117(8) 0.033(5) 0.005(5) -0.007(4)
C6_1 0.078(6) 0.080(5) 0.123(9) 0.031(5) 0.012(6) -0.012(5)
C7_1 0.084(7) 0.089(6) 0.126(10) 0.026(6) 0.004(6) 0.001(5)
C8_1 0.112(10) 0.118(10) 0.137(12) 0.018(9) 0.022(9) 0.008(9)
C1_2 0.027(4) 0.034(4) 0.081(6) 0.042(4) 0.016(4) 0.006(3)
C2_2 0.040(4) 0.044(4) 0.088(6) 0.045(4) 0.010(4) 0.007(3)
C3_2 0.054(4) 0.056(4) 0.095(6) 0.050(4) 0.009(4) 0.008(4)
C4_2 0.062(5) 0.065(4) 0.103(7) 0.051(4) 0.002(4) 0.009(4)
C5_2 0.068(5) 0.073(5) 0.107(7) 0.049(5) 0.001(5) 0.013(4)
C6_2 0.065(5) 0.084(5) 0.112(8) 0.050(5) 0.000(5) 0.014(5)
C7_2 0.069(5) 0.092(6) 0.112(8) 0.046(6) 0.004(5) 0.018(5)
C8_2 0.072(7) 0.113(9) 0.124(12) 0.051(8) 0.006(8) 0.024(7)
C1_3 0.040(4) 0.031(4) 0.077(6) 0.039(4) 0.017(4) 0.021(3)
C2_3 0.061(5) 0.056(5) 0.087(7) 0.027(4) 0.008(5) 0.020(4)
C3_3 0.077(5) 0.077(5) 0.095(7) 0.021(5) 0.007(5) 0.025(4)
C4_3 0.088(6) 0.094(6) 0.102(8) 0.021(5) 0.004(6) 0.013(5)
C5_3 0.105(6) 0.120(6) 0.108(8) 0.010(6) 0.000(6) 0.017(5)
C6_3 0.120(7) 0.129(7) 0.111(9) 0.005(7) -0.004(7) 0.013(6)
C7_3 0.129(8) 0.148(8) 0.112(10) -0.001(8) -0.004(8) 0.018(7)
C8_3 0.153(12) 0.160(10) 0.131(16) -0.001(10) -0.016(13) 0.015(9)

loop_
_atom_type_symbol
_atom_type_description
_atom_type_scat_dispersion_real
_atom_type_scat_dispersion_imag
_atom_type_scat_source
C C 0.0000 0.0000 'International Tables Vol C Tables 4.2.6.8 and 6.1.1.4'
H H 0.0000 0.0000 'International Tables Vol C Tables 4.2.6.8 and 6.1.1.4'
F F 0.0000 0.0000 'International Tables Vol C Tables 4.2.6.8 and 6.1.1.4'
N N 0.0000 0.0000 'International Tables Vol C Tables 4.2.6.8 and 6.1.1.4'
O O 0.0000 0.0000 'International Tables Vol C Tables 4.2.6.8 and 6.1.1.4'
P P 0.0000 0.0000 'International Tables Vol C Tables 4.2.6.8 and 6.1.1.4'

loop_
_geom_angle_atom_site_label_1
_geom_angle_atom_site_label_2
_geom_angle_atom_site_label_3
_geom_angle
_geom_angle_site_symmetry_1
_geom_angle_site_symmetry_3
_geom_angle_publ_flag
F1 P1 F2 89.1(7) . . ?
F1 P1 F6 90.1(7) . . ?
F3 P1 F1 179.1(10) . . ?
F3 P1 F2 90.0(7) . . ?
F3 P1 F5 89.8(7) . . ?
F3 P1 F6 89.7(7) . . ?
F4 P1 F1 90.2(7) . . ?
F4 P1 F2 178.6(11) . . ?
F4 P1 F3 90.7(7) . . ?
F4 P1 F5 91.1(8) . . ?
F4 P1 F6 90.1(8) . . ?
F5 P1 F1 90.4(7) . . ?
F5 P1 F2 90.0(8) . . ?
F5 P1 F6 178.7(11) . . ?
F6 P1 F2 88.8(11) . . ?
C17 O1 C20 121.8(7) . . ?
C12 O2 C21 120.0(8) . . ?
C7 O3 C22 119.6(8) . . ?
C5 N1 C1_1 117.8(7) . . ?
C19 N1 C5 123.5(6) . . ?
C19 N1 C1_1 118.7(7) . . ?
C14 N2 C15 120.9(7) . . ?
C14 N2 C1_3 120.7(6) . . ?
C15 N2 C1_3 118.4(7) . . ?
C9 N3 C10 122.1(7) . . ?
C9 N3 C1_2 119.2(8) . . ?
C10 N3 C1_2 118.5(6) . . ?
C2 C1 C3 121.2(8) . . ?
C2 C1 C4 121.0(6) . . ?
C3 C1 C4 117.7(8) . . ?
C1 C2 C5 120.0(8) . . ?
C1 C2 C9 120.4(6) . . ?
C5 C2 C9 119.4(8) . . ?
C1 C3 C10 118.1(8) . . ?
C14 C3 C1 120.8(8) . . ?
C14 C3 C10 121.0(6) . . ?
C1 C4 C15 120.0(6) . . ?
C1 C4 C19 119.0(8) . . ?
C15 C4 C19 120.9(8) . . ?
N1 C5 C2 117.8(8) . . ?
N1 C5 C6 122.8(6) . . ?
C6 C5 C2 119.4(8) . . ?
C5 C6 H6 119.8 . . ?
C5 C6 C7 120.4(6) . . ?
C7 C6 H6 119.8 . . ?
O3 C7 C6 123.8(7) . . ?
O3 C7 C8 114.3(8) . . ?
C8 C7 C6 122.0(9) . . ?
C7 C8 H8 120.2 . . ?
C7 C8 C9 119.5(8) . . ?
C9 C8 H8 120.2 . . ?
N3 C9 C2 118.7(8) . . ?
N3 C9 C8 122.0(8) . . ?
C8 C9 C2 119.2(7) . . ?
N3 C10 C3 119.4(6) . . ?
N3 C10 C11 121.3(8) . . ?
C11 C10 C3 119.1(8) . . ?
C10 C11 H11 120.7 . . ?
C12 C11 C10 118.5(8) . . ?
C12 C11 H11 120.7 . . ?
O2 C12 C11 122.3(8) . . ?
O2 C12 C13 114.8(8) . . ?
C13 C12 C11 122.8(7) . . ?
C12 C13 H13 119.7 . . ?
C12 C13 C14 120.7(8) . . ?
C14 C13 H13 119.7 . . ?
N2 C14 C3 120.4(6) . . ?
N2 C14 C13 121.9(8) . . ?
C3 C14 C13 117.7(8) . . ?
N2 C15 C4 119.9(8) . . ?
N2 C15 C16 120.7(8) . . ?
C16 C15 C4 119.3(6) . . ?
C15 C16 H16 120.6 . . ?
C17 C16 C15 118.8(8) . . ?
C17 C16 H16 120.6 . . ?
O1 C17 C16 114.3(8) . . ?
O1 C17 C18 122.6(6) . . ?
C16 C17 C18 123.1(8) . . ?
C17 C18 H18 120.9 . . ?
C17 C18 C19 118.1(6) . . ?
C19 C18 H18 120.9 . . ?
N1 C19 C4 118.5(8) . . ?
N1 C19 C18 121.9(6) . . ?
C18 C19 C4 119.6(8) . . ?
O1 C20 H20A 109.5 . . ?
O1 C20 H20B 109.5 . . ?
O1 C20 H20C 109.5 . . ?
H20A C20 H20B 109.5 . . ?
H20A C20 H20C 109.5 . . ?
H20B C20 H20C 109.5 . . ?
O2 C21 H21A 109.5 . . ?
O2 C21 H21B 109.5 . . ?
O2 C21 H21C 109.5 . . ?
H21A C21 H21B 109.5 . . ?
H21A C21 H21C 109.5 . . ?
H21B C21 H21C 109.5 . . ?
O3 C22 H22A 109.5 . . ?
O3 C22 H22B 109.5 . . ?
O3 C22 H22C 109.5 . . ?
H22A C22 H22B 109.5 . . ?
H22A C22 H22C 109.5 . . ?
H22B C22 H22C 109.5 . . ?
F3A P1A F1A 179.1(14) . . ?
F3A P1A F4A 89.5(12) . . ?
F3A P1A F5A 90.0(12) . . ?
F3A P1A F6A 89.4(13) . . ?
F2A P1A F3A 94.0(13) . . ?
F2A P1A F1A 86.9(12) . . ?
F2A P1A F4A 174.9(17) . . ?
F2A P1A F5A 92.0(14) . . ?
F2A P1A F6A 88.1(13) . . ?
F4A P1A F1A 89.6(12) . . ?
F4A P1A F6A 88.1(13) . . ?
F5A P1A F1A 90.2(12) . . ?
F5A P1A F4A 91.8(13) . . ?
F5A P1A F6A 179.5(14) . . ?
F6A P1A F1A 90.3(12) . . ?
N1 C1_1 H1A_1 108.6 . . ?
N1 C1_1 H1B_1 108.6 . . ?
H1A_1 C1_1 H1B_1 107.5 . . ?
C2_1 C1_1 N1 114.8(6) . . ?
C2_1 C1_1 H1A_1 108.6 . . ?
C2_1 C1_1 H1B_1 108.6 . . ?
C1_1 C2_1 H2A_1 108.4 . . ?
C1_1 C2_1 H2B_1 108.4 . . ?
C1_1 C2_1 C3_1 115.4(7) . . ?
H2A_1 C2_1 H2B_1 107.5 . . ?
C3_1 C2_1 H2A_1 108.4 . . ?
C3_1 C2_1 H2B_1 108.4 . . ?
C2_1 C3_1 H3A_1 109.0 . . ?
C2_1 C3_1 H3B_1 109.0 . . ?
H3A_1 C3_1 H3B_1 107.8 . . ?
C4_1 C3_1 C2_1 113.1(8) . . ?
C4_1 C3_1 H3A_1 109.0 . . ?
C4_1 C3_1 H3B_1 109.0 . . ?
C3_1 C4_1 H4A_1 108.4 . . ?
C3_1 C4_1 H4B_1 108.4 . . ?
C3_1 C4_1 C5_1 115.4(8) . . ?
H4A_1 C4_1 H4B_1 107.5 . . ?
C5_1 C4_1 H4A_1 108.4 . . ?
C5_1 C4_1 H4B_1 108.4 . . ?
C4_1 C5_1 H5A_1 108.0 . . ?
C4_1 C5_1 H5B_1 108.0 . . ?
H5A_1 C5_1 H5B_1 107.2 . . ?
C6_1 C5_1 C4_1 117.3(9) . . ?
C6_1 C5_1 H5A_1 108.0 . . ?
C6_1 C5_1 H5B_1 108.0 . . ?
C5_1 C6_1 H6A_1 108.0 . . ?
C5_1 C6_1 H6B_1 108.0 . . ?
H6A_1 C6_1 H6B_1 107.2 . . ?
C7_1 C6_1 C5_1 117.3(10) . . ?
C7_1 C6_1 H6A_1 108.0 . . ?
C7_1 C6_1 H6B_1 108.0 . . ?
C6_1 C7_1 H7A_1 108.5 . . ?
C6_1 C7_1 H7B_1 108.5 . . ?
C6_1 C7_1 C8_1 115.2(11) . . ?
H7A_1 C7_1 H7B_1 107.5 . . ?
C8_1 C7_1 H7A_1 108.5 . . ?
C8_1 C7_1 H7B_1 108.5 . . ?
C7_1 C8_1 H8A_1 109.5 . . ?
C7_1 C8_1 H8B_1 109.5 . . ?
C7_1 C8_1 H8C_1 109.5 . . ?
H8A_1 C8_1 H8B_1 109.5 . . ?
H8A_1 C8_1 H8C_1 109.5 . . ?
H8B_1 C8_1 H8C_1 109.5 . . ?
N3 C1_2 H1A_2 108.7 . . ?
N3 C1_2 H1B_2 108.7 . . ?
N3 C1_2 C2_2 114.2(7) . . ?
H1A_2 C1_2 H1B_2 107.6 . . ?
C2_2 C1_2 H1A_2 108.7 . . ?
C2_2 C1_2 H1B_2 108.7 . . ?
C1_2 C2_2 H2A_2 108.9 . . ?
C1_2 C2_2 H2B_2 108.9 . . ?
C1_2 C2_2 C3_2 113.4(7) . . ?
H2A_2 C2_2 H2B_2 107.7 . . ?
C3_2 C2_2 H2A_2 108.9 . . ?
C3_2 C2_2 H2B_2 108.9 . . ?
C2_2 C3_2 H3A_2 108.9 . . ?
C2_2 C3_2 H3B_2 108.9 . . ?
H3A_2 C3_2 H3B_2 107.7 . . ?
C4_2 C3_2 C2_2 113.2(8) . . ?
C4_2 C3_2 H3A_2 108.9 . . ?
C4_2 C3_2 H3B_2 108.9 . . ?
C3_2 C4_2 H4A_2 108.9 . . ?
C3_2 C4_2 H4B_2 108.9 . . ?
H4A_2 C4_2 H4B_2 107.7 . . ?
C5_2 C4_2 C3_2 113.3(8) . . ?
C5_2 C4_2 H4A_2 108.9 . . ?
C5_2 C4_2 H4B_2 108.9 . . ?
C4_2 C5_2 H5A_2 108.9 . . ?
C4_2 C5_2 H5B_2 108.9 . . ?
C4_2 C5_2 C6_2 113.4(8) . . ?
H5A_2 C5_2 H5B_2 107.7 . . ?
C6_2 C5_2 H5A_2 108.9 . . ?
C6_2 C5_2 H5B_2 108.9 . . ?
C5_2 C6_2 H6A_2 108.8 . . ?
C5_2 C6_2 H6B_2 108.8 . . ?
H6A_2 C6_2 H6B_2 107.7 . . ?
C7_2 C6_2 C5_2 113.6(9) . . ?
C7_2 C6_2 H6A_2 108.8 . . ?
C7_2 C6_2 H6B_2 108.8 . . ?
C6_2 C7_2 H7A_2 108.7 . . ?
C6_2 C7_2 H7B_2 108.7 . . ?
C6_2 C7_2 C8_2 114.1(10) . . ?
H7A_2 C7_2 H7B_2 107.6 . . ?
C8_2 C7_2 H7A_2 108.7 . . ?
C8_2 C7_2 H7B_2 108.7 . . ?
C7_2 C8_2 H8A_2 109.5 . . ?
C7_2 C8_2 H8B_2 109.5 . . ?
C7_2 C8_2 H8C_2 109.5 . . ?
H8A_2 C8_2 H8B_2 109.5 . . ?
H8A_2 C8_2 H8C_2 109.5 . . ?
H8B_2 C8_2 H8C_2 109.5 . . ?
N2 C1_3 H1A_3 108.3 . . ?
N2 C1_3 H1B_3 108.3 . . ?
N2 C1_3 C2_3 116.1(8) . . ?
H1A_3 C1_3 H1B_3 107.4 . . ?
C2_3 C1_3 H1A_3 108.3 . . ?
C2_3 C1_3 H1B_3 108.3 . . ?
C1_3 C2_3 H2A_3 108.4 . . ?
C1_3 C2_3 H2B_3 108.4 . . ?
H2A_3 C2_3 H2B_3 107.4 . . ?
C3_3 C2_3 C1_3 115.6(9) . . ?
C3_3 C2_3 H2A_3 108.4 . . ?
C3_3 C2_3 H2B_3 108.4 . . ?
C2_3 C3_3 H3A_3 108.0 . . ?
C2_3 C3_3 H3B_3 108.0 . . ?
C2_3 C3_3 C4_3 117.2(9) . . ?
H3A_3 C3_3 H3B_3 107.2 . . ?
C4_3 C3_3 H3A_3 108.0 . . ?
C4_3 C3_3 H3B_3 108.0 . . ?
C3_3 C4_3 H4A_3 108.8 . . ?
C3_3 C4_3 H4B_3 108.8 . . ?
C3_3 C4_3 C5_3 113.6(11) . . ?
H4A_3 C4_3 H4B_3 107.7 . . ?
C5_3 C4_3 H4A_3 108.8 . . ?
C5_3 C4_3 H4B_3 108.8 . . ?
C4_3 C5_3 H5A_3 108.6 . . ?
C4_3 C5_3 H5B_3 108.6 . . ?
H5A_3 C5_3 H5B_3 107.6 . . ?
C6_3 C5_3 C4_3 114.7(12) . . ?
C6_3 C5_3 H5A_3 108.6 . . ?
C6_3 C5_3 H5B_3 108.6 . . ?
C5_3 C6_3 H6A_3 109.2 . . ?
C5_3 C6_3 H6B_3 109.2 . . ?
C5_3 C6_3 C7_3 111.9(12) . . ?
H6A_3 C6_3 H6B_3 107.9 . . ?
C7_3 C6_3 H6A_3 109.2 . . ?
C7_3 C6_3 H6B_3 109.2 . . ?
C6_3 C7_3 H7A_3 109.1 . . ?
C6_3 C7_3 H7B_3 109.1 . . ?
H7A_3 C7_3 H7B_3 107.8 . . ?
C8_3 C7_3 C6_3 112.4(13) . . ?
C8_3 C7_3 H7A_3 109.1 . . ?
C8_3 C7_3 H7B_3 109.1 . . ?
C7_3 C8_3 H8A_3 109.5 . . ?
C7_3 C8_3 H8B_3 109.5 . . ?
C7_3 C8_3 H8C_3 109.5 . . ?
H8A_3 C8_3 H8B_3 109.5 . . ?
H8A_3 C8_3 H8C_3 109.5 . . ?
H8B_3 C8_3 H8C_3 109.5 . . ?

loop_
_geom_bond_atom_site_label_1
_geom_bond_atom_site_label_2
_geom_bond_distance
_geom_bond_site_symmetry_2
_geom_bond_publ_flag
P1 F1 1.596(12) . ?
P1 F2 1.604(12) . ?
P1 F3 1.590(12) . ?
P1 F4 1.581(13) . ?
P1 F5 1.592(12) . ?
P1 F6 1.597(12) . ?
O1 C17 1.326(13) . ?
O1 C20 1.404(10) . ?
O2 C12 1.329(9) . ?
O2 C21 1.458(13) . ?
O3 C7 1.325(14) . ?
O3 C22 1.413(10) . ?
N1 C5 1.376(12) . ?
N1 C19 1.365(13) . ?
N1 C1_1 1.508(8) . ?
N2 C14 1.358(12) . ?
N2 C15 1.378(8) . ?
N2 C1_3 1.430(12) . ?
N3 C9 1.364(9) . ?
N3 C10 1.385(13) . ?
N3 C1_2 1.481(12) . ?
C1 C2 1.358(14) . ?
C1 C3 1.409(9) . ?
C1 C4 1.411(13) . ?
C2 C5 1.449(9) . ?
C2 C9 1.449(13) . ?
C3 C10 1.446(13) . ?
C3 C14 1.409(13) . ?
C4 C15 1.424(13) . ?
C4 C19 1.432(9) . ?
C5 C6 1.405(14) . ?
C6 H6 1.0830 . ?
C6 C7 1.408(14) . ?
C7 C8 1.400(9) . ?
C8 H8 1.0830 . ?
C8 C9 1.433(14) . ?
C10 C11 1.411(9) . ?
C11 H11 1.0830 . ?
C11 C12 1.403(14) . ?
C12 C13 1.369(13) . ?
C13 H13 1.0830 . ?
C13 C14 1.429(9) . ?
C15 C16 1.418(13) . ?
C16 H16 1.0830 . ?
C16 C17 1.407(9) . ?
C17 C18 1.416(14) . ?
C18 H18 1.0830 . ?
C18 C19 1.418(13) . ?
C20 H20A 1.0770 . ?
C20 H20B 1.0770 . ?
C20 H20C 1.0770 . ?
C21 H21A 1.0770 . ?
C21 H21B 1.0770 . ?
C21 H21C 1.0770 . ?
C22 H22A 1.0770 . ?
C22 H22B 1.0770 . ?
C22 H22C 1.0770 . ?
F3A P1A 1.587(13) . ?
P1A F1A 1.602(13) . ?
P1A F2A 1.587(14) . ?
P1A F4A 1.592(14) . ?
P1A F5A 1.591(14) . ?
P1A F6A 1.601(14) . ?
C1_1 H1A_1 1.0910 . ?
C1_1 H1B_1 1.0910 . ?
C1_1 C2_1 1.497(9) . ?
C2_1 H2A_1 1.0910 . ?
C2_1 H2B_1 1.0910 . ?
C2_1 C3_1 1.512(11) . ?
C3_1 H3A_1 1.0910 . ?
C3_1 H3B_1 1.0910 . ?
C3_1 C4_1 1.498(10) . ?
C4_1 H4A_1 1.0910 . ?
C4_1 H4B_1 1.0910 . ?
C4_1 C5_1 1.502(11) . ?
C5_1 H5A_1 1.0910 . ?
C5_1 H5B_1 1.0910 . ?
C5_1 C6_1 1.479(11) . ?
C6_1 H6A_1 1.0910 . ?
C6_1 H6B_1 1.0910 . ?
C6_1 C7_1 1.478(11) . ?
C7_1 H7A_1 1.0910 . ?
C7_1 H7B_1 1.0910 . ?
C7_1 C8_1 1.507(13) . ?
C8_1 H8A_1 1.0770 . ?
C8_1 H8B_1 1.0770 . ?
C8_1 H8C_1 1.0770 . ?
C1_2 H1A_2 1.0910 . ?
C1_2 H1B_2 1.0910 . ?
C1_2 C2_2 1.510(11) . ?
C2_2 H2A_2 1.0910 . ?
C2_2 H2B_2 1.0910 . ?
C2_2 C3_2 1.520(10) . ?
C3_2 H3A_2 1.0910 . ?
C3_2 H3B_2 1.0910 . ?
C3_2 C4_2 1.515(10) . ?
C4_2 H4A_2 1.0910 . ?
C4_2 H4B_2 1.0910 . ?
C4_2 C5_2 1.501(11) . ?
C5_2 H5A_2 1.0910 . ?
C5_2 H5B_2 1.0910 . ?
C5_2 C6_2 1.514(11) . ?
C6_2 H6A_2 1.0910 . ?
C6_2 H6B_2 1.0910 . ?
C6_2 C7_2 1.500(11) . ?
C7_2 H7A_2 1.0910 . ?
C7_2 H7B_2 1.0910 . ?
C7_2 C8_2 1.514(12) . ?
C8_2 H8A_2 1.0770 . ?
C8_2 H8B_2 1.0770 . ?
C8_2 H8C_2 1.0770 . ?
C1_3 H1A_3 1.0910 . ?
C1_3 H1B_3 1.0910 . ?
C1_3 C2_3 1.502(12) . ?
C2_3 H2A_3 1.0910 . ?
C2_3 H2B_3 1.0910 . ?
C2_3 C3_3 1.473(10) . ?
C3_3 H3A_3 1.0910 . ?
C3_3 H3B_3 1.0910 . ?
C3_3 C4_3 1.479(12) . ?
C4_3 H4A_3 1.0910 . ?
C4_3 H4B_3 1.0910 . ?
C4_3 C5_3 1.515(11) . ?
C5_3 H5A_3 1.0910 . ?
C5_3 H5B_3 1.0910 . ?
C5_3 C6_3 1.490(13) . ?
C6_3 H6A_3 1.0910 . ?
C6_3 H6B_3 1.0910 . ?
C6_3 C7_3 1.531(13) . ?
C7_3 H7A_3 1.0910 . ?
C7_3 H7B_3 1.0910 . ?
C7_3 C8_3 1.497(14) . ?
C8_3 H8A_3 1.0770 . ?
C8_3 H8B_3 1.0770 . ?
C8_3 H8C_3 1.0770 . ?

loop_
_geom_torsion_atom_site_label_1
_geom_torsion_atom_site_label_2
_geom_torsion_atom_site_label_3
_geom_torsion_atom_site_label_4
_geom_torsion
_geom_torsion_site_symmetry_1
_geom_torsion_site_symmetry_2
_geom_torsion_site_symmetry_3
_geom_torsion_site_symmetry_4
_geom_torsion_publ_flag
O1 C17 C18 C19 179.7(10) . . . . ?
O2 C12 C13 C14 176.6(9) . . . . ?
O3 C7 C8 C9 179.0(9) . . . . ?
N1 C5 C6 C7 177.2(9) . . . . ?
N1 C1_1 C2_1 C3_1 64.5(10) . . . . ?
N2 C15 C16 C17 176.9(9) . . . . ?
N2 C1_3 C2_3 C3_3 176.8(8) . . . . ?
N3 C10 C11 C12 179.3(10) . . . . ?
N3 C1_2 C2_2 C3_2 158.9(8) . . . . ?
C1 C2 C5 N1 -4.0(15) . . . . ?
C1 C2 C5 C6 173.5(10) . . . . ?
C1 C2 C9 N3 3.0(15) . . . . ?
C1 C2 C9 C8 -172.5(10) . . . . ?
C1 C3 C10 N3 0.3(15) . . . . ?
C1 C3 C10 C11 177.0(9) . . . . ?
C1 C3 C14 N2 -1.1(16) . . . . ?
C1 C3 C14 C13 -179.8(9) . . . . ?
C1 C4 C15 N2 3.4(15) . . . . ?
C1 C4 C15 C16 -176.3(10) . . . . ?
C1 C4 C19 N1 -3.0(14) . . . . ?
C1 C4 C19 C18 177.5(10) . . . . ?
C2 C1 C3 C10 0.0(15) . . . . ?
C2 C1 C3 C14 177.9(10) . . . . ?
C2 C1 C4 C15 -179.1(10) . . . . ?
C2 C1 C4 C19 1.2(16) . . . . ?
C2 C5 C6 C7 -0.2(15) . . . . ?
C3 C1 C2 C5 -177.0(9) . . . . ?
C3 C1 C2 C9 -1.6(16) . . . . ?
C3 C1 C4 C15 0.3(15) . . . . ?
C3 C1 C4 C19 -179.5(9) . . . . ?
C3 C10 C11 C12 2.6(15) . . . . ?
C4 C1 C2 C5 2.3(16) . . . . ?
C4 C1 C2 C9 177.7(9) . . . . ?
C4 C1 C3 C10 -179.4(10) . . . . ?
C4 C1 C3 C14 -1.4(15) . . . . ?
C4 C15 C16 C17 -3.4(15) . . . . ?
C5 N1 C19 C4 1.3(15) . . . . ?
C5 N1 C19 C18 -179.2(10) . . . . ?
C5 N1 C1_1 C2_1 -102.3(10) . . . . ?
C5 C2 C9 N3 178.4(9) . . . . ?
C5 C2 C9 C8 2.9(15) . . . . ?
C5 C6 C7 O3 -177.9(10) . . . . ?
C5 C6 C7 C8 1.4(16) . . . . ?
C6 C7 C8 C9 -0.3(15) . . . . ?
C7 C8 C9 N3 -177.2(9) . . . . ?
C7 C8 C9 C2 -1.8(15) . . . . ?
C9 N3 C10 C3 1.2(15) . . . . ?
C9 N3 C10 C11 -175.4(9) . . . . ?
C9 N3 C1_2 C2_2 92.6(10) . . . . ?
C9 C2 C5 N1 -179.4(9) . . . . ?
C9 C2 C5 C6 -1.9(14) . . . . ?
C10 N3 C9 C2 -2.8(15) . . . . ?
C10 N3 C9 C8 172.6(10) . . . . ?
C10 N3 C1_2 C2_2 -81.9(12) . . . . ?
C10 C3 C14 N2 176.7(10) . . . . ?
C10 C3 C14 C13 -1.9(15) . . . . ?
C10 C11 C12 O2 -179.5(9) . . . . ?
C10 C11 C12 C13 -1.4(16) . . . . ?
C11 C12 C13 C14 -1.5(16) . . . . ?
C12 C13 C14 N2 -175.5(10) . . . . ?
C12 C13 C14 C3 3.2(15) . . . . ?
C14 N2 C15 C4 -6.1(15) . . . . ?
C14 N2 C15 C16 173.6(10) . . . . ?
C14 N2 C1_3 C2_3 -89.8(12) . . . . ?
C14 C3 C10 N3 -177.7(9) . . . . ?
C14 C3 C10 C11 -0.9(16) . . . . ?
C15 N2 C14 C3 5.0(16) . . . . ?
C15 N2 C14 C13 -176.4(9) . . . . ?
C15 N2 C1_3 C2_3 89.2(11) . . . . ?
C15 C4 C19 N1 177.2(9) . . . . ?
C15 C4 C19 C18 -2.3(15) . . . . ?
C15 C16 C17 O1 -178.4(10) . . . . ?
C15 C16 C17 C18 2.4(15) . . . . ?
C16 C17 C18 C19 -1.2(16) . . . . ?
C17 C18 C19 N1 -178.4(9) . . . . ?
C17 C18 C19 C4 1.1(15) . . . . ?
C19 N1 C5 C2 2.2(15) . . . . ?
C19 N1 C5 C6 -175.3(9) . . . . ?
C19 N1 C1_1 C2_1 76.7(12) . . . . ?
C19 C4 C15 N2 -176.8(9) . . . . ?
C19 C4 C15 C16 3.5(15) . . . . ?
C20 O1 C17 C16 -167.9(10) . . . . ?
C20 O1 C17 C18 11.3(17) . . . . ?
C21 O2 C12 C11 -4.0(16) . . . . ?
C21 O2 C12 C13 177.9(11) . . . . ?
C22 O3 C7 C6 3.0(16) . . . . ?
C22 O3 C7 C8 -176.3(9) . . . . ?
C1_1 N1 C5 C2 -178.8(8) . . . . ?
C1_1 N1 C5 C6 3.7(14) . . . . ?
C1_1 N1 C19 C4 -177.7(8) . . . . ?
C1_1 N1 C19 C18 1.8(14) . . . . ?
C1_1 C2_1 C3_1 C4_1 177.3(7) . . . . ?
C2_1 C3_1 C4_1 C5_1 172.4(8) . . . . ?
C3_1 C4_1 C5_1 C6_1 58.1(13) . . . . ?
C4_1 C5_1 C6_1 C7_1 79.0(17) . . . . ?
C5_1 C6_1 C7_1 C8_1 173.1(16) . . . . ?
C1_2 N3 C9 C2 -177.2(9) . . . . ?
C1_2 N3 C9 C8 -1.7(14) . . . . ?
C1_2 N3 C10 C3 175.6(9) . . . . ?
C1_2 N3 C10 C11 -1.1(14) . . . . ?
C1_2 C2_2 C3_2 C4_2 -179.5(9) . . . . ?
C2_2 C3_2 C4_2 C5_2 -75.0(14) . . . . ?
C3_2 C4_2 C5_2 C6_2 -171.8(10) . . . . ?
C4_2 C5_2 C6_2 C7_2 -177.8(11) . . . . ?
C5_2 C6_2 C7_2 C8_2 -69.8(17) . . . . ?
C1_3 N2 C14 C3 -176.0(10) . . . . ?
C1_3 N2 C14 C13 2.6(16) . . . . ?
C1_3 N2 C15 C4 174.9(9) . . . . ?
C1_3 N2 C15 C16 -5.4(15) . . . . ?
C1_3 C2_3 C3_3 C4_3 71.9(17) . . . . ?
C2_3 C3_3 C4_3 C5_3 -176.8(13) . . . . ?
C3_3 C4_3 C5_3 C6_3 -87(2) . . . . ?
C4_3 C5_3 C6_3 C7_3 -161.5(14) . . . . ?
C5_3 C6_3 C7_3 C8_3 -88(2) . . . . ?
